data_4330440
loop_
_publ_author_name
'Sandeep K. Kondaveeti'
'Shivaiah Vaddypally'
'Carol Lam'
'Daigorou Hirai'
'Ni Ni'
'Robert J. Cava'
'Michael J. Zdilla'

_publ_section_title
;
 Synthesis, Structure, and Magnetic Studies of Manganese-Oxygen Clusters
 of Reduced Coordination Number, Featuring an Unchelated, 5-Coordinate
 Octanuclear Manganese Cluster with Water-Derived Oxo Ligands
;
_journal_name_full 'Inorganic Chemistry'
_journal_page_first 10095
_journal_page_last 10104
_journal_paper_doi 10.1021/ic202448c
_journal_volume 51
_journal_year 2012
_chemical_formula_moiety Mn4O4C44H43
_chemical_formula_sum 'C44 H43 Mn O4'
_chemical_formula_weight 690.72
_chemical_name_systematic
; 
 ? 
;
_space_group_IT_number 2
_symmetry_cell_setting triclinic
_symmetry_space_group_name_Hall '-P 1'
_symmetry_space_group_name_H-M 'P -1'
_atom_sites_solution_hydrogens geom
_atom_sites_solution_primary direct
_atom_sites_solution_secondary difmap
_audit_creation_method SHELXL-97
_cell_angle_alpha 97.956(8)
_cell_angle_beta 91.959(9)
_cell_angle_gamma 111.792(9)
_cell_formula_units_Z 2
_cell_length_a 9.419(4)
_cell_length_b 12.287(6)
_cell_length_c 16.220(7)
_cell_measurement_reflns_used 3024
_cell_measurement_temperature 100(2)
_cell_measurement_theta_max 25.84
_cell_measurement_theta_min 2.339
_cell_volume 1718.7(13)
_computing_cell_refinement 'Saint (Bruker-AXS)'
_computing_data_collection 'COSMO (Bruker-AXS)'
_computing_data_reduction 'TWINABS (Bruker-AXS)'
_computing_molecular_graphics XP
_computing_publication_material 'APEX II report generator (Bruker-AXS)'
_computing_structure_refinement 'SHELXL-97 (Sheldrick, 2008)'
_computing_structure_solution 'SHELXS-97 (Sheldrick, 2008)'
_diffrn_ambient_temperature 100(2)
_diffrn_detector_area_resol_mean 8.333
_diffrn_measured_fraction_theta_full 0.980
_diffrn_measured_fraction_theta_max 0.980
_diffrn_measurement_device_type 'Kappa APEX II DUO'
_diffrn_measurement_method 'Omega scans'
_diffrn_radiation_monochromator graphite
_diffrn_radiation_source 'fine-focus sealed tube'
_diffrn_radiation_type MoK\a
_diffrn_radiation_wavelength 0.71073
_diffrn_reflns_av_R_equivalents 0.0000
_diffrn_reflns_av_sigmaI/netI 0.0755
_diffrn_reflns_limit_h_max 12
_diffrn_reflns_limit_h_min -12
_diffrn_reflns_limit_k_max 15
_diffrn_reflns_limit_k_min -16
_diffrn_reflns_limit_l_max 21
_diffrn_reflns_limit_l_min 0
_diffrn_reflns_number 8060
_diffrn_reflns_theta_full 27.91
_diffrn_reflns_theta_max 27.91
_diffrn_reflns_theta_min 1.81
_exptl_absorpt_coefficient_mu 0.429
_exptl_absorpt_correction_T_max 0.745619
_exptl_absorpt_correction_T_min 0.614602
_exptl_absorpt_correction_type multi-scan
_exptl_absorpt_process_details
;
 Rint = 0.0484  for all   18065  observations and
 Rint = 0.0356  for all    7952  observations with I > 3sigma(I)

 Rint is based on agreement between observed single and composite intensities
 and those calculated from refined unique intensities and twin fractions.

    8197 Corrected reflections written to file
 Reflections merged according to point-group -1    
 Minimum and maximum apparent transmission:  0.614602  0.745619
 Additional spherical absorption correction applied with mu*r =  0.2000

 HKLF 5 dataset constructed from all observations involving domain 1
   12156 Corrected reflections written to file twin5.hkl
 Reflections merged according to point-group -1    
 Single reflections that also occur in composites omitted
 Minimum and maximum apparent transmission:  0.610200  0.745619
 Additional spherical absorption correction applied with mu*r =  0.2000
;
_exptl_crystal_colour Colorless
_exptl_crystal_density_diffrn 1.335
_exptl_crystal_description Block
_exptl_crystal_F_000 728
_exptl_crystal_size_max 0.3
_exptl_crystal_size_mid 0.2
_exptl_crystal_size_min 0.1
_refine_diff_density_max 0.620
_refine_diff_density_min -0.660
_refine_diff_density_rms 0.079
_refine_ls_extinction_method none
_refine_ls_goodness_of_fit_ref 0.979
_refine_ls_hydrogen_treatment constr
_refine_ls_matrix_type full
_refine_ls_number_parameters 443
_refine_ls_number_reflns 8060
_refine_ls_number_restraints 0
_refine_ls_restrained_S_all 0.979
_refine_ls_R_factor_all 0.0946
_refine_ls_R_factor_gt 0.0554
_refine_ls_shift/su_max 0.001
_refine_ls_shift/su_mean 0.000
_refine_ls_structure_factor_coef Fsqd
_refine_ls_weighting_details 'calc w=1/[\s^2^(Fo^2^)+(0.0797P)^2^+0.0000P] where P=(Fo^2^+2Fc^2^)/3'
_refine_ls_weighting_scheme calc
_refine_ls_wR_factor_gt 0.1266
_refine_ls_wR_factor_ref 0.1445
_reflns_number_gt 5457
_reflns_number_total 8060
_reflns_threshold_expression >2sigma(I)
_cod_data_source_file ic202448c_si_002_3.cif
_cod_data_source_block 3a
_cod_database_code 4330440

loop_
_symmetry_equiv_pos_as_xyz
'x, y, z'
'-x, -y, -z'

loop_
_atom_site_label
_atom_site_type_symbol
_atom_site_fract_x
_atom_site_fract_y
_atom_site_fract_z
_atom_site_U_iso_or_equiv
_atom_site_adp_type
_atom_site_occupancy
_atom_site_symmetry_multiplicity
_atom_site_calc_flag
_atom_site_refinement_flags
C1 C 0.7397(4) 0.6226(3) 0.1460(2) 0.0218(7) Uani 1 1 d .
C2 C 0.7788(3) 0.5591(3) 0.2043(2) 0.0239(8) Uani 1 1 d .
C3 C 0.8423(4) 0.4761(3) 0.1776(2) 0.0286(7) Uani 1 1 d .
H3 H 0.8677 0.4345 0.2173 0.034 Uiso 1 1 calc R
C4 C 0.8698(4) 0.4521(3) 0.0953(2) 0.0358(9) Uani 1 1 d .
H4 H 0.9122 0.3944 0.0783 0.043 Uiso 1 1 calc R
C5 C 0.8340(4) 0.5142(3) 0.0381(2) 0.0302(8) Uani 1 1 d .
H5 H 0.8530 0.4988 -0.0187 0.036 Uiso 1 1 calc R
C6 C 0.7706(3) 0.5987(3) 0.06178(19) 0.0230(7) Uani 1 1 d .
C7 C 0.7331(4) 0.6612(3) -0.0028(2) 0.0235(7) Uani 1 1 d .
C8 C 0.5823(4) 0.6537(3) -0.0192(2) 0.0276(7) Uani 1 1 d .
H8 H 0.5042 0.6112 0.0129 0.033 Uiso 1 1 calc R
C9 C 0.5463(4) 0.7072(3) -0.0817(2) 0.0349(9) Uani 1 1 d .
H9 H 0.4434 0.7005 -0.0927 0.042 Uiso 1 1 calc R
C10 C 0.6588(5) 0.7707(3) -0.1283(2) 0.0382(9) Uani 1 1 d .
H10 H 0.6334 0.8083 -0.1707 0.046 Uiso 1 1 calc R
C11 C 0.8082(5) 0.7793(3) -0.1133(2) 0.0368(9) Uani 1 1 d .
H11 H 0.8859 0.8230 -0.1452 0.044 Uiso 1 1 calc R
C12 C 0.8440(4) 0.7239(3) -0.0514(2) 0.0303(8) Uani 1 1 d .
H12 H 0.9465 0.7289 -0.0420 0.036 Uiso 1 1 calc R
C13 C 0.7516(4) 0.5788(3) 0.2938(2) 0.0232(7) Uani 1 1 d .
C14 C 0.8045(4) 0.6913(3) 0.3425(2) 0.0252(7) Uani 1 1 d .
H14 H 0.8590 0.7590 0.3179 0.030 Uiso 1 1 calc R
C15 C 0.7789(4) 0.7062(3) 0.4262(2) 0.0312(8) Uani 1 1 d .
H15 H 0.8131 0.7838 0.4580 0.037 Uiso 1 1 calc R
C16 C 0.7042(4) 0.6091(3) 0.4634(2) 0.0355(9) Uani 1 1 d .
H16 H 0.6879 0.6194 0.5210 0.043 Uiso 1 1 calc R
C17 C 0.6529(5) 0.4966(3) 0.4170(2) 0.0421(10) Uani 1 1 d .
H17 H 0.6019 0.4295 0.4429 0.051 Uiso 1 1 calc R
C18 C 0.6752(4) 0.4808(3) 0.3327(2) 0.0349(8) Uani 1 1 d .
H18 H 0.6384 0.4030 0.3011 0.042 Uiso 1 1 calc R
C19 C 0.7505(3) 1.0264(3) 0.3800(2) 0.0200(7) Uani 1 1 d .
C20 C 0.7814(3) 1.0680(3) 0.46788(19) 0.0201(6) Uani 1 1 d .
C21 C 0.8483(3) 1.1891(3) 0.4983(2) 0.0260(7) Uani 1 1 d .
H21 H 0.8700 1.2153 0.5569 0.031 Uiso 1 1 calc R
C22 C 0.8841(4) 1.2726(3) 0.4449(2) 0.0286(7) Uani 1 1 d .
H22 H 0.9272 1.3552 0.4664 0.034 Uiso 1 1 calc R
C23 C 0.8557(3) 1.2332(3) 0.3598(2) 0.0262(7) Uani 1 1 d .
H23 H 0.8799 1.2899 0.3230 0.031 Uiso 1 1 calc R
C24 C 0.7926(4) 1.1126(3) 0.3262(2) 0.0216(7) Uani 1 1 d .
C25 C 0.7716(4) 1.0766(3) 0.2337(2) 0.0265(7) Uani 1 1 d .
C26 C 0.7013(5) 1.1279(3) 0.1830(2) 0.0402(9) Uani 1 1 d .
H26 H 0.6625 1.1846 0.2078 0.048 Uiso 1 1 calc R
C27 C 0.6868(6) 1.0976(4) 0.0966(3) 0.0572(13) Uani 1 1 d .
H27 H 0.6400 1.1346 0.0628 0.069 Uiso 1 1 calc R
C28 C 0.7400(6) 1.0138(4) 0.0596(3) 0.0588(14) Uani 1 1 d .
H28 H 0.7295 0.9928 0.0005 0.071 Uiso 1 1 calc R
C29 C 0.8077(5) 0.9615(3) 0.1082(3) 0.0420(11) Uani 1 1 d .
H29 H 0.8434 0.9032 0.0828 0.050 Uiso 1 1 calc R
C30 C 0.8250(4) 0.9926(3) 0.1949(2) 0.0291(8) Uani 1 1 d .
H30 H 0.8738 0.9562 0.2280 0.035 Uiso 1 1 calc R
C31 C 0.7412(3) 0.9817(3) 0.52779(19) 0.0215(6) Uani 1 1 d .
C32 C 0.5906(4) 0.9043(3) 0.5295(2) 0.0248(7) Uani 1 1 d .
H32 H 0.5132 0.9049 0.4906 0.030 Uiso 1 1 calc R
C33 C 0.5504(4) 0.8266(3) 0.5864(2) 0.0278(7) Uani 1 1 d .
H33 H 0.4460 0.7765 0.5879 0.033 Uiso 1 1 calc R
C34 C 0.6634(4) 0.8219(3) 0.6414(2) 0.0291(7) Uani 1 1 d .
H34 H 0.6370 0.7678 0.6801 0.035 Uiso 1 1 calc R
C35 C 0.8146(4) 0.8966(3) 0.6394(2) 0.0311(8) Uani 1 1 d .
H35 H 0.8922 0.8925 0.6764 0.037 Uiso 1 1 calc R
C36 C 0.8542(4) 0.9775(3) 0.5841(2) 0.0262(7) Uani 1 1 d .
H36 H 0.9580 1.0299 0.5844 0.031 Uiso 1 1 calc R
C37 C 0.3473(4) 0.6380(4) 0.3702(2) 0.0409(9) Uani 1 1 d .
H37A H 0.3381 0.7153 0.3881 0.049 Uiso 1 1 calc R
H37B H 0.4077 0.6226 0.4150 0.049 Uiso 1 1 calc R
C38 C 0.1917(4) 0.5401(4) 0.3511(3) 0.0464(10) Uani 1 1 d .
H38A H 0.1154 0.5691 0.3290 0.056 Uiso 1 1 calc R
H38B H 0.1555 0.5046 0.4015 0.056 Uiso 1 1 calc R
C39 C 0.2196(5) 0.4526(4) 0.2861(3) 0.0504(10) Uani 1 1 d .
H39A H 0.2603 0.4007 0.3123 0.060 Uiso 1 1 calc R
H39B H 0.1240 0.4025 0.2503 0.060 Uiso 1 1 calc R
C40 C 0.3355(4) 0.5291(3) 0.2367(2) 0.0433(10) Uani 1 1 d .
H40A H 0.4056 0.4902 0.2164 0.052 Uiso 1 1 calc R
H40B H 0.2842 0.5448 0.1879 0.052 Uiso 1 1 calc R
C41 C 0.3459(5) 0.8943(5) 0.2485(3) 0.0570(13) Uani 1 1 d .
H41A H 0.3300 0.8690 0.3039 0.068 Uiso 1 1 calc R
H41B H 0.4039 0.9813 0.2569 0.068 Uiso 1 1 calc R
C42 C 0.2022(6) 0.8641(7) 0.2017(4) 0.110(3) Uani 1 1 d .
H42A H 0.1905 0.9371 0.1892 0.131 Uiso 1 1 calc R
H42B H 0.1176 0.8235 0.2348 0.131 Uiso 1 1 calc R
C43 C 0.1947(5) 0.7855(5) 0.1235(3) 0.0616(13) Uani 1 1 d .
H43A H 0.1610 0.8140 0.0751 0.074 Uiso 1 1 calc R
H43B H 0.1228 0.7033 0.1251 0.074 Uiso 1 1 calc R
C44 C 0.3544(5) 0.7910(4) 0.1182(2) 0.0487(11) Uani 1 1 d .
H44A H 0.3542 0.7113 0.0975 0.058 Uiso 1 1 calc R
H44B H 0.4078 0.8458 0.0798 0.058 Uiso 1 1 calc R
Mn1 Mn 0.60399(5) 0.78452(5) 0.25682(3) 0.02332(13) Uani 1 1 d .
O1 O 0.6750(3) 0.6996(2) 0.16728(14) 0.0271(5) Uani 1 1 d .
O2 O 0.6857(3) 0.91113(18) 0.35261(14) 0.0262(5) Uani 1 1 d .
O3 O 0.4290(3) 0.8335(2) 0.20106(15) 0.0383(6) Uani 1 1 d .
O4 O 0.4189(3) 0.6382(2) 0.29313(15) 0.0352(6) Uani 1 1 d .

loop_
_atom_site_aniso_label
_atom_site_aniso_U_11
_atom_site_aniso_U_22
_atom_site_aniso_U_33
_atom_site_aniso_U_23
_atom_site_aniso_U_13
_atom_site_aniso_U_12
C1 0.0231(15) 0.0157(15) 0.0248(17) 0.0010(12) 0.0059(12) 0.0058(12)
C2 0.0222(15) 0.0187(18) 0.0290(19) 0.0009(14) 0.0045(14) 0.0066(13)
C3 0.0302(17) 0.0250(18) 0.0340(19) 0.0046(14) 0.0045(14) 0.0142(15)
C4 0.041(2) 0.030(2) 0.046(2) 0.0069(17) 0.0167(18) 0.0229(17)
C5 0.0339(18) 0.0298(19) 0.0291(18) -0.0001(14) 0.0096(14) 0.0156(15)
C6 0.0224(15) 0.0202(16) 0.0257(17) 0.0011(13) 0.0069(13) 0.0078(13)
C7 0.0292(17) 0.0177(16) 0.0228(16) -0.0028(12) 0.0057(13) 0.0096(13)
C8 0.0306(17) 0.0233(17) 0.0283(18) 0.0014(13) 0.0064(14) 0.0104(14)
C9 0.038(2) 0.034(2) 0.033(2) 0.0011(16) -0.0003(16) 0.0160(17)
C10 0.056(2) 0.034(2) 0.027(2) 0.0059(16) -0.0009(17) 0.0191(19)
C11 0.051(2) 0.032(2) 0.0259(19) 0.0067(15) 0.0149(17) 0.0111(18)
C12 0.0325(18) 0.0311(19) 0.0259(18) 0.0001(14) 0.0077(14) 0.0118(15)
C13 0.0256(16) 0.0227(16) 0.0228(17) 0.0025(12) 0.0001(13) 0.0116(13)
C14 0.0249(16) 0.0205(17) 0.0291(18) 0.0049(13) -0.0027(14) 0.0077(14)
C15 0.042(2) 0.0268(19) 0.028(2) -0.0013(15) -0.0063(15) 0.0195(16)
C16 0.052(2) 0.031(2) 0.026(2) 0.0072(15) 0.0057(16) 0.0184(18)
C17 0.064(3) 0.0267(19) 0.038(2) 0.0140(16) 0.0148(19) 0.0170(19)
C18 0.049(2) 0.0212(18) 0.034(2) 0.0054(15) 0.0090(16) 0.0121(16)
C19 0.0184(15) 0.0158(15) 0.0257(17) 0.0001(12) 0.0010(12) 0.0075(12)
C20 0.0168(14) 0.0205(15) 0.0238(16) 0.0013(12) 0.0014(12) 0.0089(12)
C21 0.0238(16) 0.0239(17) 0.0262(17) -0.0037(13) -0.0012(13) 0.0072(13)
C22 0.0288(17) 0.0181(16) 0.0331(19) -0.0006(14) 0.0033(14) 0.0039(14)
C23 0.0274(16) 0.0162(16) 0.0348(19) 0.0059(13) 0.0050(14) 0.0071(13)
C24 0.0248(15) 0.0197(17) 0.0220(18) 0.0030(13) 0.0049(14) 0.0102(13)
C25 0.0339(18) 0.0166(16) 0.0272(18) 0.0051(13) 0.0057(14) 0.0066(14)
C26 0.063(3) 0.028(2) 0.033(2) 0.0034(16) -0.0017(18) 0.0221(18)
C27 0.099(4) 0.039(2) 0.032(2) 0.0063(19) -0.013(2) 0.026(2)
C28 0.107(4) 0.032(2) 0.026(2) 0.0010(17) 0.012(2) 0.014(2)
C29 0.058(3) 0.0206(19) 0.039(3) 0.0017(17) 0.0184(19) 0.0057(18)
C30 0.0371(19) 0.0188(17) 0.0285(19) 0.0039(14) 0.0126(15) 0.0064(15)
C31 0.0245(15) 0.0205(16) 0.0199(16) -0.0009(12) 0.0014(12) 0.0104(13)
C32 0.0280(17) 0.0215(16) 0.0285(17) 0.0000(13) -0.0004(14) 0.0150(14)
C33 0.0317(18) 0.0200(17) 0.0307(19) 0.0029(14) 0.0093(14) 0.0086(14)
C34 0.042(2) 0.0263(18) 0.0211(17) 0.0074(14) 0.0058(14) 0.0145(16)
C35 0.0356(19) 0.036(2) 0.0247(18) 0.0042(15) -0.0050(14) 0.0175(17)
C36 0.0245(16) 0.0279(18) 0.0259(18) 0.0001(14) -0.0006(13) 0.0112(14)
C37 0.043(2) 0.047(2) 0.0267(19) -0.0009(16) 0.0107(16) 0.0118(18)
C38 0.041(2) 0.039(2) 0.050(3) -0.0009(18) 0.0172(19) 0.0061(18)
C39 0.051(2) 0.029(2) 0.062(3) 0.0030(18) 0.028(2) 0.004(2)
C40 0.042(2) 0.030(2) 0.040(2) -0.0065(17) 0.0087(17) -0.0016(17)
C41 0.063(3) 0.079(3) 0.043(2) -0.018(2) -0.008(2) 0.054(3)
C42 0.061(3) 0.141(6) 0.118(6) -0.071(5) -0.017(3) 0.062(4)
C43 0.043(2) 0.079(4) 0.058(3) -0.005(3) -0.013(2) 0.025(2)
C44 0.055(3) 0.064(3) 0.029(2) -0.0058(19) -0.0060(18) 0.030(2)
Mn1 0.0225(2) 0.0215(2) 0.0232(2) -0.00338(17) 0.0024(2) 0.0076(2)
O1 0.0397(13) 0.0260(12) 0.0226(12) 0.0038(9) 0.0076(10) 0.0201(11)
O2 0.0377(13) 0.0159(11) 0.0218(12) 0.0003(9) 0.0011(10) 0.0076(10)
O3 0.0406(15) 0.0513(17) 0.0280(14) -0.0093(12) -0.0044(11) 0.0292(13)
O4 0.0324(13) 0.0272(13) 0.0331(14) -0.0049(10) 0.0107(11) -0.0007(11)

loop_
_atom_type_symbol
_atom_type_description
_atom_type_scat_dispersion_real
_atom_type_scat_dispersion_imag
_atom_type_scat_source
C C 0.0033 0.0016 'International Tables Vol C Tables 4.2.6.8 and 6.1.1.4'
H H 0.0000 0.0000 'International Tables Vol C Tables 4.2.6.8 and 6.1.1.4'
Mn Mn 0.3368 0.7283 'International Tables Vol C Tables 4.2.6.8 and 6.1.1.4'
O O 0.0106 0.0060 'International Tables Vol C Tables 4.2.6.8 and 6.1.1.4'

loop_
_geom_angle_atom_site_label_1
_geom_angle_atom_site_label_2
_geom_angle_atom_site_label_3
_geom_angle
O1 C1 C6 119.9(3)
O1 C1 C2 122.7(3)
C6 C1 C2 117.4(3)
C3 C2 C1 120.0(3)
C3 C2 C13 118.7(3)
C1 C2 C13 121.2(3)
C4 C3 C2 122.1(3)
C4 C3 H3 118.9
C2 C3 H3 118.9
C3 C4 C5 118.5(3)
C3 C4 H4 120.8
C5 C4 H4 120.8
C4 C5 C6 121.6(3)
C4 C5 H5 119.2
C6 C5 H5 119.2
C5 C6 C1 120.3(3)
C5 C6 C7 119.0(3)
C1 C6 C7 120.7(3)
C12 C7 C8 117.9(3)
C12 C7 C6 121.3(3)
C8 C7 C6 120.7(3)
C9 C8 C7 120.6(3)
C9 C8 H8 119.7
C7 C8 H8 119.7
C8 C9 C10 120.5(3)
C8 C9 H9 119.8
C10 C9 H9 119.8
C9 C10 C11 120.0(3)
C9 C10 H10 120.0
C11 C10 H10 120.0
C10 C11 C12 119.6(3)
C10 C11 H11 120.2
C12 C11 H11 120.2
C11 C12 C7 121.4(3)
C11 C12 H12 119.3
C7 C12 H12 119.3
C14 C13 C18 117.9(3)
C14 C13 C2 122.6(3)
C18 C13 C2 119.4(3)
C15 C14 C13 121.1(3)
C15 C14 H14 119.4
C13 C14 H14 119.4
C16 C15 C14 120.2(3)
C16 C15 H15 119.9
C14 C15 H15 119.9
C15 C16 C17 119.9(3)
C15 C16 H16 120.1
C17 C16 H16 120.1
C16 C17 C18 120.4(3)
C16 C17 H17 119.8
C18 C17 H17 119.8
C17 C18 C13 120.5(3)
C17 C18 H18 119.8
C13 C18 H18 119.8
O2 C19 C24 123.2(3)
O2 C19 C20 119.3(3)
C24 C19 C20 117.5(3)
C21 C20 C19 120.3(3)
C21 C20 C31 119.5(3)
C19 C20 C31 120.1(3)
C22 C21 C20 121.5(3)
C22 C21 H21 119.3
C20 C21 H21 119.3
C23 C22 C21 118.6(3)
C23 C22 H22 120.7
C21 C22 H22 120.7
C22 C23 C24 122.1(3)
C22 C23 H23 119.0
C24 C23 H23 119.0
C23 C24 C19 120.0(3)
C23 C24 C25 119.0(3)
C19 C24 C25 121.0(3)
C26 C25 C30 117.8(3)
C26 C25 C24 121.0(3)
C30 C25 C24 121.2(3)
C25 C26 C27 121.0(4)
C25 C26 H26 119.5
C27 C26 H26 119.5
C28 C27 C26 120.2(4)
C28 C27 H27 119.9
C26 C27 H27 119.9
C29 C28 C27 119.7(4)
C29 C28 H28 120.1
C27 C28 H28 120.1
C28 C29 C30 120.5(4)
C28 C29 H29 119.7
C30 C29 H29 119.7
C29 C30 C25 120.7(3)
C29 C30 H30 119.6
C25 C30 H30 119.6
C32 C31 C36 118.4(3)
C32 C31 C20 120.8(3)
C36 C31 C20 120.8(3)
C33 C32 C31 121.6(3)
C33 C32 H32 119.2
C31 C32 H32 119.2
C32 C33 C34 119.6(3)
C32 C33 H33 120.2
C34 C33 H33 120.2
C35 C34 C33 119.6(3)
C35 C34 H34 120.2
C33 C34 H34 120.2
C34 C35 C36 120.7(3)
C34 C35 H35 119.6
C36 C35 H35 119.6
C35 C36 C31 120.0(3)
C35 C36 H36 120.0
C31 C36 H36 120.0
O4 C37 C38 105.2(3)
O4 C37 H37A 110.7
C38 C37 H37A 110.7
O4 C37 H37B 110.7
C38 C37 H37B 110.7
H37A C37 H37B 108.8
C37 C38 C39 102.7(3)
C37 C38 H38A 111.2
C39 C38 H38A 111.2
C37 C38 H38B 111.2
C39 C38 H38B 111.2
H38A C38 H38B 109.1
C40 C39 C38 103.7(3)
C40 C39 H39A 111.0
C38 C39 H39A 111.0
C40 C39 H39B 111.0
C38 C39 H39B 111.0
H39A C39 H39B 109.0
O4 C40 C39 105.7(3)
O4 C40 H40A 110.6
C39 C40 H40A 110.6
O4 C40 H40B 110.6
C39 C40 H40B 110.6
H40A C40 H40B 108.7
C42 C41 O3 107.0(4)
C42 C41 H41A 110.3
O3 C41 H41A 110.3
C42 C41 H41B 110.3
O3 C41 H41B 110.3
H41A C41 H41B 108.6
C41 C42 C43 109.5(4)
C41 C42 H42A 109.8
C43 C42 H42A 109.8
C41 C42 H42B 109.8
C43 C42 H42B 109.8
H42A C42 H42B 108.2
C42 C43 C44 104.4(4)
C42 C43 H43A 110.9
C44 C43 H43A 110.9
C42 C43 H43B 110.9
C44 C43 H43B 110.9
H43A C43 H43B 108.9
O3 C44 C43 106.3(3)
O3 C44 H44A 110.5
C43 C44 H44A 110.5
O3 C44 H44B 110.5
C43 C44 H44B 110.5
H44A C44 H44B 108.7
O2 Mn1 O1 140.07(9)
O2 Mn1 O4 108.99(10)
O1 Mn1 O4 100.27(10)
O2 Mn1 O3 100.70(10)
O1 Mn1 O3 107.58(10)
O4 Mn1 O3 86.89(10)
C1 O1 Mn1 147.3(2)
C19 O2 Mn1 147.3(2)
C44 O3 C41 108.5(3)
C44 O3 Mn1 126.7(2)
C41 O3 Mn1 123.6(2)
C37 O4 C40 109.8(3)
C37 O4 Mn1 126.8(2)
C40 O4 Mn1 122.9(2)

loop_
_geom_bond_atom_site_label_1
_geom_bond_atom_site_label_2
_geom_bond_distance
C1 O1 1.318(4)
C1 C6 1.421(4)
C1 C2 1.425(5)
C2 C3 1.391(4)
C2 C13 1.485(5)
C3 C4 1.381(5)
C3 H3 0.9500
C4 C5 1.387(5)
C4 H4 0.9500
C5 C6 1.395(4)
C5 H5 0.9500
C6 C7 1.487(4)
C7 C12 1.391(5)
C7 C8 1.403(5)
C8 C9 1.378(5)
C8 H8 0.9500
C9 C10 1.381(5)
C9 H9 0.9500
C10 C11 1.382(5)
C10 H10 0.9500
C11 C12 1.386(5)
C11 H11 0.9500
C12 H12 0.9500
C13 C14 1.394(4)
C13 C18 1.400(5)
C14 C15 1.386(5)
C14 H14 0.9500
C15 C16 1.374(5)
C15 H15 0.9500
C16 C17 1.378(5)
C16 H16 0.9500
C17 C18 1.390(5)
C17 H17 0.9500
C18 H18 0.9500
C19 O2 1.319(4)
C19 C24 1.417(5)
C19 C20 1.427(4)
C20 C21 1.391(4)
C20 C31 1.491(4)
C21 C22 1.388(5)
C21 H21 0.9500
C22 C23 1.379(5)
C22 H22 0.9500
C23 C24 1.394(4)
C23 H23 0.9500
C24 C25 1.490(5)
C25 C26 1.388(5)
C25 C30 1.393(4)
C26 C27 1.388(5)
C26 H26 0.9500
C27 C28 1.379(6)
C27 H27 0.9500
C28 C29 1.361(6)
C28 H28 0.9500
C29 C30 1.393(5)
C29 H29 0.9500
C30 H30 0.9500
C31 C32 1.387(4)
C31 C36 1.398(4)
C32 C33 1.382(5)
C32 H32 0.9500
C33 C34 1.387(5)
C33 H33 0.9500
C34 C35 1.382(5)
C34 H34 0.9500
C35 C36 1.389(5)
C35 H35 0.9500
C36 H36 0.9500
C37 O4 1.440(4)
C37 C38 1.499(5)
C37 H37A 0.9900
C37 H37B 0.9900
C38 C39 1.502(6)
C38 H38A 0.9900
C38 H38B 0.9900
C39 C40 1.491(5)
C39 H39A 0.9900
C39 H39B 0.9900
C40 O4 1.443(4)
C40 H40A 0.9900
C40 H40B 0.9900
C41 C42 1.422(6)
C41 O3 1.442(4)
C41 H41A 0.9900
C41 H41B 0.9900
C42 C43 1.467(7)
C42 H42A 0.9900
C42 H42B 0.9900
C43 C44 1.486(6)
C43 H43A 0.9900
C43 H43B 0.9900
C44 O3 1.428(4)
C44 H44A 0.9900
C44 H44B 0.9900
Mn1 O2 1.946(2)
Mn1 O1 1.952(2)
Mn1 O4 2.158(2)
Mn1 O3 2.164(2)

loop_
_geom_torsion_atom_site_label_1
_geom_torsion_atom_site_label_2
_geom_torsion_atom_site_label_3
_geom_torsion_atom_site_label_4
_geom_torsion
O1 C1 C2 C3 177.9(3)
C6 C1 C2 C3 -1.0(4)
O1 C1 C2 C13 -1.4(5)
C6 C1 C2 C13 179.6(3)
C1 C2 C3 C4 0.0(5)
C13 C2 C3 C4 179.4(3)
C2 C3 C4 C5 0.7(5)
C3 C4 C5 C6 -0.4(5)
C4 C5 C6 C1 -0.6(5)
C4 C5 C6 C7 -179.3(3)
O1 C1 C6 C5 -177.7(3)
C2 C1 C6 C5 1.3(4)
O1 C1 C6 C7 1.0(5)
C2 C1 C6 C7 180.0(3)
C5 C6 C7 C12 -56.3(4)
C1 C6 C7 C12 125.0(3)
C5 C6 C7 C8 120.5(3)
C1 C6 C7 C8 -58.1(4)
C12 C7 C8 C9 -0.1(5)
C6 C7 C8 C9 -177.1(3)
C7 C8 C9 C10 -0.9(5)
C8 C9 C10 C11 0.9(6)
C9 C10 C11 C12 0.1(5)
C10 C11 C12 C7 -1.2(5)
C8 C7 C12 C11 1.2(5)
C6 C7 C12 C11 178.1(3)
C3 C2 C13 C14 128.2(3)
C1 C2 C13 C14 -52.5(4)
C3 C2 C13 C18 -49.2(4)
C1 C2 C13 C18 130.1(3)
C18 C13 C14 C15 -1.6(5)
C2 C13 C14 C15 -179.0(3)
C13 C14 C15 C16 1.9(5)
C14 C15 C16 C17 -0.8(6)
C15 C16 C17 C18 -0.5(6)
C16 C17 C18 C13 0.7(6)
C14 C13 C18 C17 0.4(5)
C2 C13 C18 C17 177.8(3)
O2 C19 C20 C21 -179.4(3)
C24 C19 C20 C21 0.9(4)
O2 C19 C20 C31 0.2(4)
C24 C19 C20 C31 -179.4(3)
C19 C20 C21 C22 1.3(5)
C31 C20 C21 C22 -178.4(3)
C20 C21 C22 C23 -1.7(5)
C21 C22 C23 C24 0.0(5)
C22 C23 C24 C19 2.3(5)
C22 C23 C24 C25 -177.3(3)
O2 C19 C24 C23 177.7(3)
C20 C19 C24 C23 -2.6(4)
O2 C19 C24 C25 -2.7(5)
C20 C19 C24 C25 176.9(3)
C23 C24 C25 C26 -49.0(5)
C19 C24 C25 C26 131.4(4)
C23 C24 C25 C30 129.4(3)
C19 C24 C25 C30 -50.2(5)
C30 C25 C26 C27 -0.9(6)
C24 C25 C26 C27 177.6(4)
C25 C26 C27 C28 1.2(7)
C26 C27 C28 C29 -0.4(7)
C27 C28 C29 C30 -0.6(7)
C28 C29 C30 C25 0.9(6)
C26 C25 C30 C29 -0.1(5)
C24 C25 C30 C29 -178.6(3)
C21 C20 C31 C32 119.9(3)
C19 C20 C31 C32 -59.7(4)
C21 C20 C31 C36 -59.6(4)
C19 C20 C31 C36 120.8(3)
C36 C31 C32 C33 1.7(5)
C20 C31 C32 C33 -177.8(3)
C31 C32 C33 C34 -2.5(5)
C32 C33 C34 C35 1.0(5)
C33 C34 C35 C36 1.1(5)
C34 C35 C36 C31 -1.8(5)
C32 C31 C36 C35 0.5(5)
C20 C31 C36 C35 180.0(3)
O4 C37 C38 C39 31.4(5)
C37 C38 C39 C40 -35.6(5)
C38 C39 C40 O4 27.0(5)
O3 C41 C42 C43 -1.1(8)
C41 C42 C43 C44 -11.4(8)
C42 C43 C44 O3 19.7(6)
C6 C1 O1 Mn1 -176.7(3)
C2 C1 O1 Mn1 4.4(6)
O2 Mn1 O1 C1 71.1(4)
O4 Mn1 O1 C1 -66.0(4)
O3 Mn1 O1 C1 -156.0(4)
C24 C19 O2 Mn1 -2.5(6)
C20 C19 O2 Mn1 177.8(3)
O1 Mn1 O2 C19 76.9(4)
O4 Mn1 O2 C19 -148.3(4)
O3 Mn1 O2 C19 -57.9(4)
C43 C44 O3 C41 -21.1(5)
C43 C44 O3 Mn1 146.3(3)
C42 C41 O3 C44 14.0(6)
C42 C41 O3 Mn1 -153.9(4)
O2 Mn1 O3 C44 163.7(3)
O1 Mn1 O3 C44 12.3(3)
O4 Mn1 O3 C44 -87.5(3)
O2 Mn1 O3 C41 -30.6(3)
O1 Mn1 O3 C41 177.9(3)
O4 Mn1 O3 C41 78.1(3)
C38 C37 O4 C40 -15.2(4)
C38 C37 O4 Mn1 157.2(2)
C39 C40 O4 C37 -7.5(4)
C39 C40 O4 Mn1 179.8(3)
O2 Mn1 O4 C37 9.7(3)
O1 Mn1 O4 C37 162.1(3)
O3 Mn1 O4 C37 -90.6(3)
O2 Mn1 O4 C40 -178.9(3)
O1 Mn1 O4 C40 -26.4(3)
O3 Mn1 O4 C40 80.9(3)
